data_4518787
loop_
_publ_author_name
'Song, Peidong'
'Hu, Linlin'
'Yu, Tao'
'Jiao, Jiao'
'He, Yangqing'
'Xu, Liang'
'Li, Pengfei'

_publ_section_title
;
 Development of a Tunable Chiral Pyridine Ligand Unit for Enantioselective
 Iridium-Catalyzed C--H Borylation
;
_journal_issue 12
_journal_name_full 'ACS Catalysis'
_journal_page_first 7339
_journal_page_last 7349
_journal_paper_doi 10.1021/acscatal.1c01671
_journal_volume 11
_journal_year 2021
_chemical_absolute_configuration unk
_chemical_formula_moiety 'C18 H14 B F2 N'
_chemical_formula_sum 'C18 H14 B F2 N'
_chemical_formula_weight 293.11
_space_group_crystal_system monoclinic
_space_group_IT_number 4
_space_group_name_Hall 'P 2yb'
_space_group_name_H-M_alt 'P 1 21 1'
_atom_sites_solution_hydrogens geom
_atom_sites_solution_primary iterative
_audit_creation_date 2020-09-22
_audit_creation_method
;
Olex2 1.3-alpha
(compiled 2020.09.11 svn.r3730fd0d for OlexSys, GUI svn.r6159)
;
_cell_angle_alpha 90
_cell_angle_beta 91.980(2)
_cell_angle_gamma 90
_cell_formula_units_Z 4
_cell_length_a 13.347(3)
_cell_length_b 7.9177(16)
_cell_length_c 13.683(3)
_cell_measurement_reflns_used 6625
_cell_measurement_temperature 150
_cell_measurement_theta_max 26.332
_cell_measurement_theta_min 2.973
_cell_volume 1445.1(5)
_computing_cell_refinement 'SAINT v8.27A (Bruker, 2012)'
_computing_data_reduction 'SAINT v8.27A (Bruker, 2012)'
_computing_molecular_graphics 'Olex2 1.3-alpha (Dolomanov et al., 2009)'
_computing_publication_material 'Olex2 1.3-alpha (Dolomanov et al., 2009)'
_computing_structure_refinement 'XL  (Sheldrick, 2008)'
_computing_structure_solution 'olex2.solve 1.3-alpha (Bourhis et al., 2015)'
_diffrn_ambient_temperature 150
_diffrn_measured_fraction_theta_full 0.993
_diffrn_measured_fraction_theta_max 0.989
_diffrn_measurement_device_type 'Bruker APEX-II CCD'
_diffrn_measurement_method 'phi and omega scans'
_diffrn_radiation_type MoK\a
_diffrn_radiation_wavelength 0.71073
_diffrn_reflns_av_R_equivalents 0.0222
_diffrn_reflns_av_unetI/netI 0.0304
_diffrn_reflns_Laue_measured_fraction_full 0.993
_diffrn_reflns_Laue_measured_fraction_max 0.989
_diffrn_reflns_limit_h_max 16
_diffrn_reflns_limit_h_min -16
_diffrn_reflns_limit_k_max 9
_diffrn_reflns_limit_k_min -9
_diffrn_reflns_limit_l_max 17
_diffrn_reflns_limit_l_min -17
_diffrn_reflns_number 15057
_diffrn_reflns_point_group_measured_fraction_full 0.981
_diffrn_reflns_point_group_measured_fraction_max 0.973
_diffrn_reflns_theta_full 25.242
_diffrn_reflns_theta_max 26.521
_diffrn_reflns_theta_min 1.489
_diffrn_source_current 25.0
_diffrn_source_power 1.125
_diffrn_source_voltage 45.0
_exptl_absorpt_coefficient_mu 0.095
_exptl_absorpt_correction_T_max 0.976
_exptl_absorpt_correction_T_min 0.969
_exptl_absorpt_correction_type multi-scan
_exptl_absorpt_process_details
;
SADABS-2012/1 (Bruker,2012) was used for absorption correction.
wR2(int) was 0.0513 before and 0.0424 after correction.
The Ratio of minimum to maximum transmission is 0.8858.
The \l/2 correction factor is 0.0015.
;
_exptl_crystal_colour colorless
_exptl_crystal_density_diffrn 1.347
_exptl_crystal_description block
_exptl_crystal_F_000 608
_exptl_crystal_size_max 0.30
_exptl_crystal_size_mid 0.28
_exptl_crystal_size_min 0.26
_refine_diff_density_max 0.223
_refine_diff_density_min -0.190
_refine_diff_density_rms 0.039
_refine_ls_abs_structure_details
;
 Flack x determined using 2091 quotients [(I+)-(I-)]/[(I+)+(I-)]
 (Parsons, Flack and Wagner, Acta Cryst. B69 (2013) 249-259).
;
_refine_ls_abs_structure_Flack -0.1(3)
_refine_ls_extinction_method none
_refine_ls_goodness_of_fit_ref 1.055
_refine_ls_hydrogen_treatment constr
_refine_ls_matrix_type full
_refine_ls_number_parameters 397
_refine_ls_number_reflns 5837
_refine_ls_number_restraints 1
_refine_ls_restrained_S_all 1.055
_refine_ls_R_factor_all 0.0519
_refine_ls_R_factor_gt 0.0432
_refine_ls_shift/su_max 0.000
_refine_ls_shift/su_mean 0.000
_refine_ls_structure_factor_coef Fsqd
_refine_ls_weighting_details 'w=1/[\s^2^(Fo^2^)+(0.0299P)^2^+0.7876P] where P=(Fo^2^+2Fc^2^)/3'
_refine_ls_weighting_scheme calc
_refine_ls_wR_factor_gt 0.0935
_refine_ls_wR_factor_ref 0.0982
_reflns_Friedel_coverage 0.830
_reflns_Friedel_fraction_full 0.967
_reflns_Friedel_fraction_max 0.955
_reflns_number_gt 5183
_reflns_number_total 5837
_reflns_threshold_expression 'I > 2\s(I)'
_cod_data_source_file cs1c01671_si_005.cif
_cod_data_source_block mo_spd20200819_0m
_cod_depositor_comments 'Adding full bibliography for 4518787--4518790.cif.'
_cod_original_cell_volume 1445.2(5)
_cod_database_code 4518787
_shelx_shelxl_version_number 2014/7
_shelx_space_group_comment
;
The symmetry employed for this shelxl refinement is uniquely defined
by the following loop, which should always be used as a source of
symmetry information in preference to the above space-group names.
They are only intended as comments.
;
_olex2_refinement_description
;
1. Fixed Uiso
 At 1.2 times of:
  All C(H) groups
2.a Ternary CH refined with riding coordinates:
 C00B(H00B), C00D(H00D)
2.b Aromatic/amide H refined with riding coordinates:
 C00F(H00F), C00H(H00H), C00I(H00I), C00J(H00J), C00K(H00K), C00L(H00L),
 C00M(H00M), C00N(H00N), C00O(H00O), C00P(H00P), C00Q(H00Q), C00R(H00R),
 C00S(H00S), C00U(H00U), C00V(H00V), C00W(H00W), C00X(H00X), C00Y(H00Y),
 C00Z(H00Z), C010(H010), C011(H011), C012(H012), C013(H013), C014(H014),
 C015(H015), C016(H016)
;
_olex2_submission_special_instructions 'No special instructions were received'

loop_
_space_group_symop_operation_xyz
'x, y, z'
'-x, y+1/2, -z'

loop_
_atom_site_label
_atom_site_type_symbol
_atom_site_fract_x
_atom_site_fract_y
_atom_site_fract_z
_atom_site_U_iso_or_equiv
_atom_site_adp_type
_atom_site_occupancy
_atom_site_site_symmetry_order
_atom_site_calc_flag
_atom_site_refinement_flags_posn
_atom_site_refinement_flags_adp
_atom_site_refinement_flags_occupancy
_atom_site_disorder_assembly
_atom_site_disorder_group
F001 F -0.04484(14) 0.3274(3) 0.22487(17) 0.0445(5) Uani 1 1 d . . . . .
F002 F -0.02080(16) 0.2080(3) 0.07544(16) 0.0496(6) Uani 1 1 d . . . . .
F003 F 0.45217(14) 0.6986(3) 0.26879(17) 0.0488(6) Uani 1 1 d . . . . .
F004 F 0.48836(17) 0.8279(3) 0.41442(16) 0.0531(6) Uani 1 1 d . . . . .
N005 N 0.61565(19) 0.6535(3) 0.34557(18) 0.0256(6) Uani 1 1 d . . . . .
N006 N 0.11846(18) 0.3524(3) 0.15563(18) 0.0241(5) Uani 1 1 d . . . . .
C007 C 0.6592(2) 0.9412(4) 0.2199(2) 0.0258(6) Uani 1 1 d . . . . .
C008 C 0.1469(2) 0.0533(4) 0.2772(2) 0.0270(7) Uani 1 1 d . . . . .
C009 C 0.1866(2) 0.3012(4) 0.3916(2) 0.0285(7) Uani 1 1 d . . . . .
C00A C 0.7019(2) 0.6542(4) 0.2969(2) 0.0239(6) Uani 1 1 d . . . . .
C00B C 0.2095(2) 0.2119(4) 0.2949(2) 0.0272(7) Uani 1 1 d . . . . .
H00B H 0.2795 0.1748 0.3009 0.033 Uiso 1 1 calc R U . . .
C00C C 0.6966(2) 0.6861(4) 0.1147(2) 0.0278(7) Uani 1 1 d . . . . .
C00D C 0.7165(2) 0.7755(4) 0.2132(2) 0.0246(6) Uani 1 1 d . . . . .
H00D H 0.7878 0.8055 0.2156 0.030 Uiso 1 1 calc R U . . .
C00E C 0.2038(2) 0.3373(4) 0.2112(2) 0.0253(6) Uani 1 1 d . . . . .
C00F C 0.1124(3) 0.4709(4) 0.0838(2) 0.0309(7) Uani 1 1 d . . . . .
H00F H 0.0533 0.4803 0.0461 0.037 Uiso 1 1 calc R U . . .
C00G C 0.5701(2) 0.9496(4) 0.2690(2) 0.0277(7) Uani 1 1 d . . . . .
C00H C 0.7764(3) 0.6210(4) 0.0640(3) 0.0344(8) Uani 1 1 d . . . . .
H00H H 0.8415 0.6342 0.0892 0.041 Uiso 1 1 calc R U . . .
C00I C 0.1905(3) 0.5768(4) 0.0650(2) 0.0364(8) Uani 1 1 d . . . . .
H00I H 0.1842 0.6582 0.0162 0.044 Uiso 1 1 calc R U . . .
C00J C 0.6000(3) 0.6660(4) 0.0755(2) 0.0343(8) Uani 1 1 d . . . . .
H00J H 0.5460 0.7096 0.1085 0.041 Uiso 1 1 calc R U . . .
C00K C 0.7632(3) 0.4229(5) 0.3959(3) 0.0398(8) Uani 1 1 d . . . . .
H00K H 0.8136 0.3464 0.4132 0.048 Uiso 1 1 calc R U . . .
C00L C 0.6020(3) 0.5393(4) 0.4172(2) 0.0321(7) Uani 1 1 d . . . . .
H00L H 0.5419 0.5404 0.4497 0.039 Uiso 1 1 calc R U . . .
C00M C 0.7771(3) 0.5382(4) 0.3225(2) 0.0332(7) Uani 1 1 d . . . . .
H00M H 0.8370 0.5390 0.2897 0.040 Uiso 1 1 calc R U . . .
C00N C 0.2789(3) 0.5607(5) 0.1199(3) 0.0404(9) Uani 1 1 d . . . . .
H00N H 0.3336 0.6293 0.1076 0.048 Uiso 1 1 calc R U . . .
C00O C 0.0045(3) -0.0917(5) 0.2058(3) 0.0354(8) Uani 1 1 d . . . . .
H00O H -0.0532 -0.0910 0.1657 0.043 Uiso 1 1 calc R U . . .
C00P C 0.6733(3) 0.4215(5) 0.4439(2) 0.0357(8) Uani 1 1 d . . . . .
H00P H 0.6617 0.3431 0.4929 0.043 Uiso 1 1 calc R U . . .
C00Q C 0.2645(3) 0.3806(4) 0.4453(3) 0.0377(8) Uani 1 1 d . . . . .
H00Q H 0.3296 0.3753 0.4234 0.045 Uiso 1 1 calc R U . . .
C00R C 0.6474(3) 1.2364(4) 0.1757(3) 0.0382(8) Uani 1 1 d . . . . .
H00R H 0.6729 1.3306 0.1445 0.046 Uiso 1 1 calc R U . . .
C00S C 0.6980(3) 1.0841(4) 0.1745(2) 0.0333(8) Uani 1 1 d . . . . .
H00S H 0.7586 1.0765 0.1432 0.040 Uiso 1 1 calc R U . . .
C00T C 0.0585(2) 0.0604(4) 0.2200(2) 0.0274(7) Uani 1 1 d . . . . .
C00U C 0.2847(3) 0.4417(4) 0.1930(3) 0.0350(8) Uani 1 1 d . . . . .
H00U H 0.3436 0.4309 0.2308 0.042 Uiso 1 1 calc R U . . .
C00V C 0.5586(3) 1.2466(4) 0.2239(3) 0.0425(9) Uani 1 1 d . . . . .
H00V H 0.5237 1.3483 0.2247 0.051 Uiso 1 1 calc R U . . .
C00W C 0.1791(3) -0.0989(4) 0.3198(3) 0.0353(8) Uani 1 1 d . . . . .
H00W H 0.2389 -0.1025 0.3567 0.042 Uiso 1 1 calc R U . . .
C00X C 0.0346(3) -0.2406(5) 0.2494(3) 0.0412(9) Uani 1 1 d . . . . .
H00X H -0.0034 -0.3382 0.2405 0.049 Uiso 1 1 calc R U . . .
C00Y C 0.1226(3) -0.2434(4) 0.3070(3) 0.0431(9) Uani 1 1 d . . . . .
H00Y H 0.1434 -0.3433 0.3371 0.052 Uiso 1 1 calc R U . . .
C00Z C 0.5209(3) 1.1067(5) 0.2710(3) 0.0366(8) Uani 1 1 d . . . . .
H00Z H 0.4619 1.1168 0.3047 0.044 Uiso 1 1 calc R U . . .
C010 C 0.5832(3) 0.5816(5) -0.0126(3) 0.0426(9) Uani 1 1 d . . . . .
H010 H 0.5181 0.5687 -0.0381 0.051 Uiso 1 1 calc R U . . .
C011 C 0.0906(3) 0.3115(5) 0.4265(2) 0.0368(8) Uani 1 1 d . . . . .
H011 H 0.0378 0.2598 0.3920 0.044 Uiso 1 1 calc R U . . .
C012 C 0.7597(3) 0.5361(5) -0.0244(3) 0.0429(9) Uani 1 1 d . . . . .
H012 H 0.8135 0.4927 -0.0577 0.052 Uiso 1 1 calc R U . . .
C013 C 0.1496(3) 0.4758(5) 0.5647(3) 0.0445(9) Uani 1 1 d . . . . .
H013 H 0.1372 0.5337 0.6221 0.053 Uiso 1 1 calc R U . . .
C014 C 0.2455(3) 0.4668(5) 0.5309(3) 0.0427(9) Uani 1 1 d . . . . .
H014 H 0.2979 0.5191 0.5658 0.051 Uiso 1 1 calc R U . . .
C015 C 0.0720(3) 0.3978(5) 0.5124(3) 0.0439(9) Uani 1 1 d . . . . .
H015 H 0.0071 0.4032 0.5348 0.053 Uiso 1 1 calc R U . . .
C016 C 0.6630(3) 0.5166(5) -0.0625(3) 0.0454(10) Uani 1 1 d . . . . .
H016 H 0.6517 0.4600 -0.1214 0.055 Uiso 1 1 calc R U . . .
B017 B 0.0213(3) 0.2312(5) 0.1697(3) 0.0313(8) Uani 1 1 d . . . . .
B018 B 0.5259(3) 0.7886(5) 0.3232(3) 0.0318(8) Uani 1 1 d . . . . .

loop_
_atom_site_aniso_label
_atom_site_aniso_U_11
_atom_site_aniso_U_22
_atom_site_aniso_U_33
_atom_site_aniso_U_23
_atom_site_aniso_U_13
_atom_site_aniso_U_12
F001 0.0301(10) 0.0357(12) 0.0682(14) 0.0005(11) 0.0092(9) 0.0061(9)
F002 0.0513(13) 0.0456(13) 0.0504(13) -0.0001(11) -0.0199(10) -0.0116(11)
F003 0.0265(10) 0.0469(13) 0.0723(15) 0.0051(12) -0.0089(10) -0.0109(10)
F004 0.0558(14) 0.0570(15) 0.0481(13) -0.0012(11) 0.0242(10) 0.0137(12)
N005 0.0254(13) 0.0256(14) 0.0259(13) -0.0009(11) 0.0025(10) -0.0043(11)
N006 0.0279(13) 0.0200(13) 0.0242(13) -0.0009(10) 0.0006(10) 0.0029(10)
C007 0.0285(16) 0.0222(16) 0.0264(15) -0.0032(12) -0.0030(12) -0.0009(13)
C008 0.0332(17) 0.0229(16) 0.0252(15) -0.0029(13) 0.0053(13) 0.0001(13)
C009 0.0398(18) 0.0196(16) 0.0256(16) 0.0047(12) -0.0049(13) 0.0007(13)
C00A 0.0253(15) 0.0213(15) 0.0252(15) -0.0039(12) 0.0022(12) -0.0029(12)
C00B 0.0250(15) 0.0248(16) 0.0314(16) 0.0009(13) -0.0034(12) 0.0015(13)
C00C 0.0390(18) 0.0184(15) 0.0264(16) 0.0052(12) 0.0085(13) 0.0003(13)
C00D 0.0227(15) 0.0244(16) 0.0268(15) 0.0004(12) 0.0021(12) -0.0014(12)
C00E 0.0239(15) 0.0225(15) 0.0295(16) -0.0046(13) -0.0006(12) 0.0005(13)
C00F 0.0361(18) 0.0300(17) 0.0265(16) -0.0020(14) -0.0001(13) 0.0034(14)
C00G 0.0273(16) 0.0260(17) 0.0295(16) -0.0068(13) -0.0052(13) 0.0039(13)
C00H 0.0416(19) 0.0263(17) 0.0360(19) 0.0010(14) 0.0113(15) 0.0002(14)
C00I 0.053(2) 0.0282(18) 0.0288(17) 0.0061(14) 0.0081(15) 0.0008(16)
C00J 0.0402(19) 0.033(2) 0.0302(17) 0.0016(14) 0.0018(14) 0.0066(15)
C00K 0.043(2) 0.0336(19) 0.042(2) 0.0072(16) -0.0050(16) 0.0057(16)
C00L 0.0365(18) 0.0345(18) 0.0256(16) -0.0012(14) 0.0056(13) -0.0080(15)
C00M 0.0296(17) 0.0311(18) 0.0390(19) 0.0032(15) 0.0047(14) 0.0005(14)
C00N 0.040(2) 0.035(2) 0.046(2) -0.0013(17) 0.0080(16) -0.0115(17)
C00O 0.0331(18) 0.0305(18) 0.043(2) -0.0102(15) 0.0101(15) -0.0086(15)
C00P 0.047(2) 0.0311(18) 0.0291(17) 0.0071(15) 0.0023(15) -0.0073(16)
C00Q 0.042(2) 0.033(2) 0.0375(19) 0.0042(15) -0.0094(15) 0.0022(15)
C00R 0.052(2) 0.0204(17) 0.042(2) -0.0013(15) -0.0071(16) -0.0034(15)
C00S 0.043(2) 0.0247(17) 0.0325(18) 0.0008(14) -0.0005(15) -0.0025(15)
C00T 0.0270(16) 0.0259(17) 0.0296(16) -0.0051(13) 0.0066(13) -0.0038(13)
C00U 0.0308(17) 0.0335(19) 0.0405(19) 0.0007(16) -0.0009(14) -0.0059(15)
C00V 0.048(2) 0.0212(18) 0.057(2) -0.0091(16) -0.0183(18) 0.0101(16)
C00W 0.044(2) 0.0275(18) 0.0346(18) 0.0026(15) 0.0047(15) 0.0051(15)
C00X 0.044(2) 0.0259(18) 0.055(2) -0.0095(16) 0.0203(18) -0.0083(15)
C00Y 0.065(3) 0.0222(18) 0.044(2) 0.0044(15) 0.0204(19) 0.0068(17)
C00Z 0.0312(18) 0.0344(19) 0.044(2) -0.0100(16) -0.0056(15) 0.0049(15)
C010 0.059(2) 0.035(2) 0.0330(19) 0.0003(16) -0.0098(17) 0.0036(18)
C011 0.0412(19) 0.0346(19) 0.0345(18) -0.0016(15) 0.0008(15) -0.0047(16)
C012 0.064(3) 0.0292(19) 0.0367(19) 0.0025(16) 0.0219(18) 0.0043(18)
C013 0.076(3) 0.0300(19) 0.0277(18) -0.0015(15) -0.0003(18) 0.0000(19)
C014 0.062(3) 0.0313(19) 0.0336(19) -0.0014(15) -0.0163(18) -0.0012(18)
C015 0.060(2) 0.037(2) 0.036(2) -0.0019(16) 0.0097(18) -0.0032(18)
C016 0.084(3) 0.0269(19) 0.0252(18) -0.0017(15) 0.0041(18) 0.0037(19)
B017 0.0223(17) 0.032(2) 0.040(2) -0.0034(17) -0.0019(15) -0.0028(15)
B018 0.0265(19) 0.032(2) 0.037(2) -0.0013(17) 0.0041(15) -0.0004(16)

loop_
_atom_type_symbol
_atom_type_description
_atom_type_scat_dispersion_real
_atom_type_scat_dispersion_imag
_atom_type_scat_source
C C 0.0033 0.0016 'International Tables Vol C Tables 4.2.6.8 and 6.1.1.4'
H H 0.0000 0.0000 'International Tables Vol C Tables 4.2.6.8 and 6.1.1.4'
B B 0.0013 0.0007 'International Tables Vol C Tables 4.2.6.8 and 6.1.1.4'
F F 0.0171 0.0103 'International Tables Vol C Tables 4.2.6.8 and 6.1.1.4'
N N 0.0061 0.0033 'International Tables Vol C Tables 4.2.6.8 and 6.1.1.4'

loop_
_geom_angle_atom_site_label_1
_geom_angle_atom_site_label_2
_geom_angle_atom_site_label_3
_geom_angle
_geom_angle_site_symmetry_1
_geom_angle_site_symmetry_3
_geom_angle_publ_flag
C00A N005 C00L 120.0(3) . . ?
C00A N005 B018 122.6(3) . . ?
C00L N005 B018 117.4(3) . . ?
C00E N006 C00F 119.7(3) . . ?
C00E N006 B017 122.6(3) . . ?
C00F N006 B017 117.6(3) . . ?
C00G C007 C00D 120.7(3) . . ?
C00G C007 C00S 120.9(3) . . ?
C00S C007 C00D 118.4(3) . . ?
C00T C008 C00B 120.3(3) . . ?
C00T C008 C00W 120.7(3) . . ?
C00W C008 C00B 119.0(3) . . ?
C00Q C009 C00B 119.4(3) . . ?
C011 C009 C00B 122.5(3) . . ?
C011 C009 C00Q 118.1(3) . . ?
N005 C00A C00D 120.7(3) . . ?
N005 C00A C00M 119.4(3) . . ?
C00M C00A C00D 119.9(3) . . ?
C008 C00B C009 113.0(3) . . ?
C008 C00B H00B 106.4 . . ?
C009 C00B H00B 106.4 . . ?
C00E C00B C008 114.1(2) . . ?
C00E C00B C009 110.0(3) . . ?
C00E C00B H00B 106.4 . . ?
C00H C00C C00D 119.8(3) . . ?
C00J C00C C00D 121.4(3) . . ?
C00J C00C C00H 118.8(3) . . ?
C007 C00D C00C 112.2(2) . . ?
C007 C00D H00D 106.2 . . ?
C00A C00D C007 115.1(2) . . ?
C00A C00D C00C 110.4(2) . . ?
C00A C00D H00D 106.2 . . ?
C00C C00D H00D 106.2 . . ?
N006 C00E C00B 120.1(3) . . ?
N006 C00E C00U 119.4(3) . . ?
C00U C00E C00B 120.5(3) . . ?
N006 C00F H00F 119.0 . . ?
N006 C00F C00I 122.1(3) . . ?
C00I C00F H00F 119.0 . . ?
C007 C00G C00Z 117.4(3) . . ?
C007 C00G B018 121.5(3) . . ?
C00Z C00G B018 121.1(3) . . ?
C00C C00H H00H 119.7 . . ?
C00C C00H C012 120.7(4) . . ?
C012 C00H H00H 119.7 . . ?
C00F C00I H00I 120.6 . . ?
C00F C00I C00N 118.9(3) . . ?
C00N C00I H00I 120.6 . . ?
C00C C00J H00J 119.7 . . ?
C00C C00J C010 120.7(3) . . ?
C010 C00J H00J 119.7 . . ?
C00M C00K H00K 120.2 . . ?
C00M C00K C00P 119.5(3) . . ?
C00P C00K H00K 120.2 . . ?
N005 C00L H00L 118.7 . . ?
N005 C00L C00P 122.6(3) . . ?
C00P C00L H00L 118.7 . . ?
C00A C00M H00M 119.8 . . ?
C00K C00M C00A 120.4(3) . . ?
C00K C00M H00M 119.8 . . ?
C00I C00N H00N 120.5 . . ?
C00U C00N C00I 119.0(3) . . ?
C00U C00N H00N 120.5 . . ?
C00T C00O H00O 118.9 . . ?
C00X C00O H00O 118.9 . . ?
C00X C00O C00T 122.1(3) . . ?
C00K C00P H00P 120.9 . . ?
C00L C00P C00K 118.1(3) . . ?
C00L C00P H00P 120.9 . . ?
C009 C00Q H00Q 119.7 . . ?
C014 C00Q C009 120.7(4) . . ?
C014 C00Q H00Q 119.7 . . ?
C00S C00R H00R 120.5 . . ?
C00V C00R H00R 120.5 . . ?
C00V C00R C00S 119.0(3) . . ?
C007 C00S H00S 119.6 . . ?
C00R C00S C007 120.8(3) . . ?
C00R C00S H00S 119.6 . . ?
C008 C00T C00O 117.4(3) . . ?
C008 C00T B017 121.5(3) . . ?
C00O C00T B017 121.1(3) . . ?
C00E C00U H00U 119.5 . . ?
C00N C00U C00E 120.9(3) . . ?
C00N C00U H00U 119.5 . . ?
C00R C00V H00V 119.7 . . ?
C00R C00V C00Z 120.6(3) . . ?
C00Z C00V H00V 119.7 . . ?
C008 C00W H00W 119.9 . . ?
C00Y C00W C008 120.2(3) . . ?
C00Y C00W H00W 119.9 . . ?
C00O C00X H00X 120.4 . . ?
C00O C00X C00Y 119.1(3) . . ?
C00Y C00X H00X 120.4 . . ?
C00W C00Y C00X 120.4(3) . . ?
C00W C00Y H00Y 119.8 . . ?
C00X C00Y H00Y 119.8 . . ?
C00G C00Z H00Z 119.3 . . ?
C00V C00Z C00G 121.3(3) . . ?
C00V C00Z H00Z 119.3 . . ?
C00J C010 H010 119.9 . . ?
C016 C010 C00J 120.1(4) . . ?
C016 C010 H010 119.9 . . ?
C009 C011 H011 119.5 . . ?
C009 C011 C015 121.0(3) . . ?
C015 C011 H011 119.5 . . ?
C00H C012 H012 120.0 . . ?
C016 C012 C00H 119.9(3) . . ?
C016 C012 H012 120.0 . . ?
C014 C013 H013 120.3 . . ?
C014 C013 C015 119.4(3) . . ?
C015 C013 H013 120.3 . . ?
C00Q C014 H014 119.7 . . ?
C013 C014 C00Q 120.5(3) . . ?
C013 C014 H014 119.7 . . ?
C011 C015 H015 119.9 . . ?
C013 C015 C011 120.3(4) . . ?
C013 C015 H015 119.9 . . ?
C010 C016 H016 120.1 . . ?
C012 C016 C010 119.8(3) . . ?
C012 C016 H016 120.1 . . ?
F001 B017 N006 105.2(3) . . ?
F001 B017 C00T 114.9(3) . . ?
F002 B017 F001 109.0(3) . . ?
F002 B017 N006 105.3(3) . . ?
F002 B017 C00T 113.4(3) . . ?
C00T B017 N006 108.3(3) . . ?
F003 B018 N005 105.3(3) . . ?
F003 B018 C00G 114.9(3) . . ?
F004 B018 F003 108.6(3) . . ?
F004 B018 N005 105.2(3) . . ?
F004 B018 C00G 112.7(3) . . ?
C00G B018 N005 109.3(3) . . ?

loop_
_geom_bond_atom_site_label_1
_geom_bond_atom_site_label_2
_geom_bond_distance
_geom_bond_site_symmetry_2
_geom_bond_publ_flag
F001 B017 1.406(4) . ?
F002 B017 1.401(4) . ?
F003 B018 1.407(4) . ?
F004 B018 1.397(4) . ?
N005 C00A 1.350(4) . ?
N005 C00L 1.351(4) . ?
N005 B018 1.627(5) . ?
N006 C00E 1.354(4) . ?
N006 C00F 1.360(4) . ?
N006 B017 1.629(4) . ?
C007 C00D 1.523(4) . ?
C007 C00G 1.388(4) . ?
C007 C00S 1.398(5) . ?
C008 C00B 1.523(4) . ?
C008 C00T 1.394(4) . ?
C008 C00W 1.399(5) . ?
C009 C00B 1.540(4) . ?
C009 C00Q 1.402(5) . ?
C009 C011 1.385(5) . ?
C00A C00D 1.512(4) . ?
C00A C00M 1.396(4) . ?
C00B H00B 0.9800 . ?
C00B C00E 1.515(4) . ?
C00C C00D 1.537(4) . ?
C00C C00H 1.390(4) . ?
C00C C00J 1.389(5) . ?
C00D H00D 0.9800 . ?
C00E C00U 1.389(4) . ?
C00F H00F 0.9300 . ?
C00F C00I 1.369(5) . ?
C00G C00Z 1.407(5) . ?
C00G B018 1.597(5) . ?
C00H H00H 0.9300 . ?
C00H C012 1.395(5) . ?
C00I H00I 0.9300 . ?
C00I C00N 1.383(5) . ?
C00J H00J 0.9300 . ?
C00J C010 1.390(5) . ?
C00K H00K 0.9300 . ?
C00K C00M 1.374(5) . ?
C00K C00P 1.388(5) . ?
C00L H00L 0.9300 . ?
C00L C00P 1.373(5) . ?
C00M H00M 0.9300 . ?
C00N H00N 0.9300 . ?
C00N C00U 1.374(5) . ?
C00O H00O 0.9300 . ?
C00O C00T 1.413(5) . ?
C00O C00X 1.375(5) . ?
C00P H00P 0.9300 . ?
C00Q H00Q 0.9300 . ?
C00Q C014 1.386(5) . ?
C00R H00R 0.9300 . ?
C00R C00S 1.383(5) . ?
C00R C00V 1.378(5) . ?
C00S H00S 0.9300 . ?
C00T B017 1.589(5) . ?
C00U H00U 0.9300 . ?
C00V H00V 0.9300 . ?
C00V C00Z 1.386(5) . ?
C00W H00W 0.9300 . ?
C00W C00Y 1.379(5) . ?
C00X H00X 0.9300 . ?
C00X C00Y 1.392(6) . ?
C00Y H00Y 0.9300 . ?
C00Z H00Z 0.9300 . ?
C010 H010 0.9300 . ?
C010 C016 1.384(5) . ?
C011 H011 0.9300 . ?
C011 C015 1.389(5) . ?
C012 H012 0.9300 . ?
C012 C016 1.383(6) . ?
C013 H013 0.9300 . ?
C013 C014 1.378(6) . ?
C013 C015 1.384(6) . ?
C014 H014 0.9300 . ?
C015 H015 0.9300 . ?
C016 H016 0.9300 . ?

loop_
_geom_torsion_atom_site_label_1
_geom_torsion_atom_site_label_2
_geom_torsion_atom_site_label_3
_geom_torsion_atom_site_label_4
_geom_torsion
_geom_torsion_site_symmetry_1
_geom_torsion_site_symmetry_2
_geom_torsion_site_symmetry_3
_geom_torsion_site_symmetry_4
_geom_torsion_publ_flag
N005 C00A C00D C007 29.1(4) . . . . ?
N005 C00A C00D C00C -99.2(3) . . . . ?
N005 C00A C00M C00K 0.7(5) . . . . ?
N005 C00L C00P C00K 0.9(5) . . . . ?
N006 C00E C00U C00N 0.5(5) . . . . ?
N006 C00F C00I C00N 1.1(5) . . . . ?
C007 C00G C00Z C00V 1.5(5) . . . . ?
C007 C00G B018 F003 -97.0(4) . . . . ?
C007 C00G B018 F004 137.8(3) . . . . ?
C007 C00G B018 N005 21.1(4) . . . . ?
C008 C00B C00E N006 32.3(4) . . . . ?
C008 C00B C00E C00U -149.9(3) . . . . ?
C008 C00T B017 F001 -92.7(4) . . . . ?
C008 C00T B017 F002 141.1(3) . . . . ?
C008 C00T B017 N006 24.6(4) . . . . ?
C008 C00W C00Y C00X 1.9(5) . . . . ?
C009 C00B C00E N006 -95.8(3) . . . . ?
C009 C00B C00E C00U 81.9(4) . . . . ?
C009 C00Q C014 C013 0.1(5) . . . . ?
C009 C011 C015 C013 0.1(6) . . . . ?
C00A N005 C00L C00P 0.3(5) . . . . ?
C00A N005 B018 F003 103.7(3) . . . . ?
C00A N005 B018 F004 -141.6(3) . . . . ?
C00A N005 B018 C00G -20.3(4) . . . . ?
C00B C008 C00T C00O 179.4(3) . . . . ?
C00B C008 C00T B017 1.4(4) . . . . ?
C00B C008 C00W C00Y 178.4(3) . . . . ?
C00B C009 C00Q C014 177.8(3) . . . . ?
C00B C009 C011 C015 -177.8(3) . . . . ?
C00B C00E C00U C00N -177.3(3) . . . . ?
C00C C00H C012 C016 0.2(5) . . . . ?
C00C C00J C010 C016 -0.1(5) . . . . ?
C00D C007 C00G C00Z -179.3(3) . . . . ?
C00D C007 C00G B018 1.9(4) . . . . ?
C00D C007 C00S C00R 178.0(3) . . . . ?
C00D C00A C00M C00K -177.4(3) . . . . ?
C00D C00C C00H C012 178.5(3) . . . . ?
C00D C00C C00J C010 -178.6(3) . . . . ?
C00E N006 C00F C00I 0.2(5) . . . . ?
C00E N006 B017 F001 99.7(3) . . . . ?
C00E N006 B017 F002 -145.2(3) . . . . ?
C00E N006 B017 C00T -23.6(4) . . . . ?
C00F N006 C00E C00B 176.8(3) . . . . ?
C00F N006 C00E C00U -1.0(4) . . . . ?
C00F N006 B017 F001 -81.3(3) . . . . ?
C00F N006 B017 F002 33.8(4) . . . . ?
C00F N006 B017 C00T 155.4(3) . . . . ?
C00F C00I C00N C00U -1.5(5) . . . . ?
C00G C007 C00D C00A -28.0(4) . . . . ?
C00G C007 C00D C00C 99.4(3) . . . . ?
C00G C007 C00S C00R -1.4(5) . . . . ?
C00H C00C C00D C007 133.9(3) . . . . ?
C00H C00C C00D C00A -96.4(3) . . . . ?
C00H C00C C00J C010 0.4(5) . . . . ?
C00H C012 C016 C010 0.0(5) . . . . ?
C00I C00N C00U C00E 0.8(5) . . . . ?
C00J C00C C00D C007 -47.2(4) . . . . ?
C00J C00C C00D C00A 82.5(4) . . . . ?
C00J C00C C00H C012 -0.4(5) . . . . ?
C00J C010 C016 C012 -0.1(6) . . . . ?
C00L N005 C00A C00D 177.0(3) . . . . ?
C00L N005 C00A C00M -1.2(4) . . . . ?
C00L N005 B018 F003 -77.4(3) . . . . ?
C00L N005 B018 F004 37.3(4) . . . . ?
C00L N005 B018 C00G 158.6(3) . . . . ?
C00M C00A C00D C007 -152.8(3) . . . . ?
C00M C00A C00D C00C 79.0(3) . . . . ?
C00M C00K C00P C00L -1.3(5) . . . . ?
C00O C00T B017 F001 89.4(4) . . . . ?
C00O C00T B017 F002 -36.9(4) . . . . ?
C00O C00T B017 N006 -153.4(3) . . . . ?
C00O C00X C00Y C00W -0.3(5) . . . . ?
C00P C00K C00M C00A 0.5(5) . . . . ?
C00Q C009 C00B C008 144.7(3) . . . . ?
C00Q C009 C00B C00E -86.6(3) . . . . ?
C00Q C009 C011 C015 -0.1(5) . . . . ?
C00R C00V C00Z C00G -1.8(5) . . . . ?
C00S C007 C00D C00A 152.6(3) . . . . ?
C00S C007 C00D C00C -80.0(3) . . . . ?
C00S C007 C00G C00Z 0.1(5) . . . . ?
C00S C007 C00G B018 -178.7(3) . . . . ?
C00S C00R C00V C00Z 0.5(5) . . . . ?
C00T C008 C00B C009 95.6(3) . . . . ?
C00T C008 C00B C00E -31.0(4) . . . . ?
C00T C008 C00W C00Y -1.2(5) . . . . ?
C00T C00O C00X C00Y -2.0(5) . . . . ?
C00V C00R C00S C007 1.1(5) . . . . ?
C00W C008 C00B C009 -84.0(4) . . . . ?
C00W C008 C00B C00E 149.4(3) . . . . ?
C00W C008 C00T C00O -1.0(4) . . . . ?
C00W C008 C00T B017 -179.1(3) . . . . ?
C00X C00O C00T C008 2.7(5) . . . . ?
C00X C00O C00T B017 -179.3(3) . . . . ?
C00Z C00G B018 F003 84.2(4) . . . . ?
C00Z C00G B018 F004 -41.0(4) . . . . ?
C00Z C00G B018 N005 -157.6(3) . . . . ?
C011 C009 C00B C008 -37.6(4) . . . . ?
C011 C009 C00B C00E 91.2(4) . . . . ?
C011 C009 C00Q C014 -0.1(5) . . . . ?
C014 C013 C015 C011 -0.1(6) . . . . ?
C015 C013 C014 C00Q 0.0(6) . . . . ?
B017 N006 C00E C00B -4.2(4) . . . . ?
B017 N006 C00E C00U 178.0(3) . . . . ?
B017 N006 C00F C00I -178.9(3) . . . . ?
B018 N005 C00A C00D -4.2(4) . . . . ?
B018 N005 C00A C00M 177.7(3) . . . . ?
B018 N005 C00L C00P -178.6(3) . . . . ?
B018 C00G C00Z C00V -179.7(3) . . . . ?
